data_7720229
loop_
_publ_author_name
'Ravi, Rajkumar'
'Saravanan, Raju'
'Butcher, Ray J.'
'Karuthapandi, Selvakumar'

_publ_section_title
;
 Chalcogen bond-driven self-assembly of a
 4-<i>tert</i>-butylcalix[4]arene-ebselen conjugate.
;
_journal_issue 11
_journal_name_full 'Dalton transactions (Cambridge, England : 2003)'
_journal_page_first 4687
_journal_page_last 4699
_journal_paper_doi 10.1039/d5dt02079d
_journal_volume 55
_journal_year 2026
_chemical_formula_sum 'C62 H70 N2 O6 Se2'
_chemical_formula_weight 1097.12
_space_group_crystal_system monoclinic
_space_group_IT_number 15
_space_group_name_Hall '-C 2yc'
_space_group_name_H-M_alt 'C 1 2/c 1'
_atom_sites_solution_hydrogens geom
_audit_creation_method SHELXL-2025/1
_audit_update_record
;
2026-02-11 deposited with the CCDC.	2026-02-17 downloaded from the CCDC.
;
_cell_angle_alpha 90
_cell_angle_beta 103.955(7)
_cell_angle_gamma 90
_cell_formula_units_Z 8
_cell_length_a 44.516(9)
_cell_length_b 12.701(2)
_cell_length_c 21.170(4)
_cell_measurement_reflns_used 9936
_cell_measurement_temperature 300(2)
_cell_measurement_theta_max 22.08
_cell_measurement_theta_min 3.20
_cell_volume 11616(4)
_computing_cell_refinement 'APEX4/SAINT (Bruker, 2021)'
_computing_data_collection 'APEX4 (Bruker, 2021)'
_computing_data_reduction 'SAINT/XPREP (Bruker, 2021)'
_computing_structure_refinement 'SHELXL-2025/1 (Sheldrick, 2025), WinGX'
_computing_structure_solution 'SHELXT 2018/2 (Sheldrick, 2018)'
_diffrn_ambient_temperature 300(2)
_diffrn_measured_fraction_theta_full 0.990
_diffrn_measured_fraction_theta_max 0.990
_diffrn_measurement_device_type 'Bruker D8 Venture Diffractometer'
_diffrn_measurement_method '\f and \w scans'
_diffrn_radiation_type MoK\a
_diffrn_radiation_wavelength 0.71073
_diffrn_reflns_av_R_equivalents 0.1951
_diffrn_reflns_av_unetI/netI 0.0812
_diffrn_reflns_Laue_measured_fraction_full 0.990
_diffrn_reflns_Laue_measured_fraction_max 0.990
_diffrn_reflns_limit_h_max 46
_diffrn_reflns_limit_h_min -46
_diffrn_reflns_limit_k_max 13
_diffrn_reflns_limit_k_min -13
_diffrn_reflns_limit_l_max 22
_diffrn_reflns_limit_l_min -22
_diffrn_reflns_number 85673
_diffrn_reflns_point_group_measured_fraction_full 0.990
_diffrn_reflns_point_group_measured_fraction_max 0.990
_diffrn_reflns_theta_full 22.142
_diffrn_reflns_theta_max 22.142
_diffrn_reflns_theta_min 2.496
_diffrn_source 'fine focus sealed tube'
_exptl_absorpt_coefficient_mu 1.323
_exptl_absorpt_correction_T_max 0.8009
_exptl_absorpt_correction_T_min 0.4066
_exptl_absorpt_correction_type multi-scan
_exptl_absorpt_process_details
;
 SADABS-2016/2 - Bruker AXS area detector 
 scaling and absorption correction
;
_exptl_crystal_colour colourless
_exptl_crystal_density_diffrn 1.255
_exptl_crystal_description plate
_exptl_crystal_F_000 4576
_exptl_crystal_size_max 0.463
_exptl_crystal_size_mid 0.176
_exptl_crystal_size_min 0.045
_refine_diff_density_max 1.156
_refine_diff_density_min -0.725
_refine_diff_density_rms 0.131
_refine_ls_extinction_method none
_refine_ls_goodness_of_fit_ref 1.053
_refine_ls_hydrogen_treatment constr
_refine_ls_matrix_type full
_refine_ls_number_parameters 761
_refine_ls_number_reflns 7190
_refine_ls_number_restraints 318
_refine_ls_restrained_S_all 1.040
_refine_ls_R_factor_all 0.1462
_refine_ls_R_factor_gt 0.0862
_refine_ls_shift/su_max 0.003
_refine_ls_shift/su_mean 0.000
_refine_ls_structure_factor_coef Fsqd
_refine_ls_weighting_details 'w=1/[\s^2^(Fo^2^)+(0.1421P)^2^+93.1709P] where P=(Fo^2^+2Fc^2^)/3'
_refine_ls_weighting_scheme calc
_refine_ls_wR_factor_gt 0.2165
_refine_ls_wR_factor_ref 0.2672
_reflns_Friedel_coverage 0.000
_reflns_number_gt 4331
_reflns_number_total 7190
_reflns_threshold_expression 'I > 2\s(I)'
_cod_data_source_file d5dt02079d2.cif
_cod_data_source_block shelx
_cod_depositor_comments 'Adding full bibliography for 7720228--7720230.cif.'
_cod_original_sg_symbol_H-M 'C 2/c'
_cod_database_code 7720229
_shelx_shelxl_version_number 2025/1
_shelx_space_group_comment
;
The symmetry employed for this shelxl refinement is uniquely defined
by the following loop, which should always be used as a source of
symmetry information in preference to the above space-group names.
They are only intended as comments.
;
_shelx_estimated_absorpt_t_min 0.579
_shelx_estimated_absorpt_t_max 0.943

loop_
_space_group_symop_operation_xyz
'x, y, z'
'-x, y, -z+1/2'
'x+1/2, y+1/2, z'
'-x+1/2, y+1/2, -z+1/2'
'-x, -y, -z'
'x, -y, z-1/2'
'-x+1/2, -y+1/2, -z'
'x+1/2, -y+1/2, z-1/2'

loop_
_atom_site_label
_atom_site_type_symbol
_atom_site_fract_x
_atom_site_fract_y
_atom_site_fract_z
_atom_site_U_iso_or_equiv
_atom_site_adp_type
_atom_site_occupancy
_atom_site_site_symmetry_order
_atom_site_calc_flag
_atom_site_refinement_flags_posn
_atom_site_refinement_flags_adp
_atom_site_refinement_flags_occupancy
_atom_site_disorder_assembly
_atom_site_disorder_group
C1 C 0.5142(2) 0.0354(8) 0.3478(4) 0.041(2) Uani 1 1 d . . . . .
C2 C 0.5343(2) 0.0952(10) 0.3194(5) 0.056(3) Uani 1 1 d . . . . .
H2 H 0.533815 0.168365 0.320074 0.067 Uiso 1 1 calc R U . . .
C3 C 0.5542(3) 0.0430(13) 0.2908(5) 0.068(4) Uani 1 1 d . . . . .
H3 H 0.567921 0.081289 0.272829 0.081 Uiso 1 1 calc R U . . .
C4 C 0.5546(3) -0.0640(13) 0.2880(6) 0.069(4) Uani 1 1 d . . . . .
H4 H 0.568312 -0.097742 0.267899 0.082 Uiso 1 1 calc R U . . .
C5 C 0.5353(3) -0.1212(10) 0.3142(6) 0.064(3) Uani 1 1 d . . . . .
H5 H 0.535563 -0.194308 0.311500 0.076 Uiso 1 1 calc R U . . .
C6 C 0.5146(2) -0.0715(8) 0.3455(5) 0.044(3) Uani 1 1 d . . . . .
C7 C 0.4918(3) -0.1219(10) 0.3774(6) 0.054(3) Uani 1 1 d . . . . .
C8 C 0.4514(3) -0.1004(10) 0.4294(8) 0.095(5) Uani 1 1 d . . . . .
H8A H 0.432848 -0.111421 0.394982 0.114 Uiso 1 1 calc R U . . .
H8B H 0.457550 -0.168617 0.448855 0.114 Uiso 1 1 calc R U . . .
C9 C 0.4431(4) -0.0357(11) 0.4781(7) 0.089(5) Uani 1 1 d . . . . .
H9A H 0.431943 -0.079135 0.502575 0.107 Uiso 1 1 calc R U . . .
H9B H 0.461956 -0.012396 0.508086 0.107 Uiso 1 1 calc R U . . .
C10 C 0.3930(2) 0.0398(8) 0.4405(5) 0.042(2) Uani 1 1 d . . . . .
C11 C 0.3774(3) 0.0314(8) 0.4906(5) 0.045(3) Uani 1 1 d . . . . .
C12 C 0.3457(2) 0.0224(8) 0.4747(5) 0.047(3) Uani 1 1 d . . . . .
H12 H 0.335543 0.015902 0.508033 0.057 Uiso 1 1 calc R U . . .
C13 C 0.3282(2) 0.0228(9) 0.4103(5) 0.052(3) Uani 1 1 d . . . . .
C14 C 0.3446(2) 0.0339(8) 0.3626(5) 0.048(3) Uani 1 1 d . . . . .
H14 H 0.333641 0.036458 0.319311 0.058 Uiso 1 1 calc R U . . .
C15 C 0.3763(2) 0.0412(8) 0.3765(5) 0.041(2) Uani 1 1 d . . . . .
C16 C 0.3923(2) 0.0593(8) 0.3204(5) 0.044(3) Uani 1 1 d . . . . .
H16A H 0.414526 0.056087 0.337155 0.053 Uiso 1 1 calc R U . . .
H16B H 0.386259 0.003919 0.288302 0.053 Uiso 1 1 calc R U . . .
C17 C 0.3834(2) 0.1660(8) 0.2882(5) 0.043(3) Uani 1 1 d . . . . .
C18 C 0.3628(2) 0.1714(8) 0.2275(5) 0.045(3) Uani 1 1 d . . . . .
H18 H 0.355992 0.108781 0.206039 0.055 Uiso 1 1 calc R U . . .
C19 C 0.3520(2) 0.2651(8) 0.1971(5) 0.049(3) Uani 1 1 d . . . . .
C20 C 0.3631(2) 0.3577(8) 0.2316(5) 0.045(3) Uani 1 1 d . . . . .
H20 H 0.356467 0.422409 0.212787 0.053 Uiso 1 1 calc R U . . .
C21 C 0.3837(2) 0.3563(7) 0.2928(4) 0.038(2) Uani 1 1 d . . . . .
C22 C 0.3941(2) 0.2600(8) 0.3196(4) 0.041(2) Uani 1 1 d . . . . .
C23 C 0.3943(2) 0.4563(8) 0.3307(5) 0.047(3) Uani 1 1 d . . . . .
H23A H 0.416456 0.453615 0.349153 0.056 Uiso 1 1 calc R U . . .
H23B H 0.389854 0.516697 0.301950 0.056 Uiso 1 1 calc R U . . .
C24 C 0.3775(2) 0.4669(8) 0.3844(4) 0.043(3) Uani 1 1 d . . . . .
C25 C 0.3456(2) 0.4767(8) 0.3693(5) 0.047(3) Uani 1 1 d . . . . .
H25 H 0.335202 0.483841 0.325745 0.057 Uiso 1 1 calc R U . . .
C26 C 0.3286(2) 0.4763(9) 0.4149(5) 0.049(3) Uani 1 1 d . . . . .
C27 C 0.3448(2) 0.4655(8) 0.4797(5) 0.047(3) Uani 1 1 d . . . . .
H27 H 0.333738 0.463695 0.511876 0.057 Uiso 1 1 calc R U . . .
C28 C 0.3766(2) 0.4575(8) 0.4977(5) 0.040(2) Uani 1 1 d . . . . .
C29 C 0.3928(2) 0.4617(8) 0.4499(5) 0.042(2) Uani 1 1 d . . . . .
C30 C 0.4427(4) 0.5380(11) 0.4632(6) 0.094(5) Uani 1 1 d . . . . .
H30A H 0.461258 0.516020 0.450322 0.113 Uiso 1 1 calc R U . . .
H30B H 0.430991 0.582777 0.428888 0.113 Uiso 1 1 calc R U . . .
C31 C 0.4517(3) 0.5981(9) 0.5203(7) 0.094(5) Uani 1 1 d . . . . .
H31A H 0.433058 0.610077 0.535530 0.113 Uiso 1 1 calc R U . . .
H31B H 0.458011 0.666261 0.507402 0.113 Uiso 1 1 calc R U . . .
C32 C 0.4917(3) 0.6228(9) 0.6147(6) 0.050(3) Uani 1 1 d . . . . .
C33 C 0.5146(2) 0.5728(8) 0.6688(5) 0.044(3) Uani 1 1 d . . . . .
C34 C 0.5349(3) 0.6216(10) 0.7197(6) 0.061(3) Uani 1 1 d . . . . .
H34 H 0.535366 0.694746 0.722263 0.074 Uiso 1 1 calc R U . . .
C35 C 0.5544(3) 0.5631(13) 0.7666(6) 0.069(4) Uani 1 1 d . . . . .
H35 H 0.568079 0.596730 0.800778 0.083 Uiso 1 1 calc R U . . .
C36 C 0.5538(2) 0.4561(13) 0.7636(5) 0.066(4) Uani 1 1 d . . . . .
H36 H 0.567122 0.417920 0.796206 0.079 Uiso 1 1 calc R U . . .
C37 C 0.5346(2) 0.4041(9) 0.7150(5) 0.055(3) Uani 1 1 d . . . . .
H37 H 0.534642 0.330943 0.712734 0.067 Uiso 1 1 calc R U . . .
C38 C 0.5140(2) 0.4660(9) 0.6666(5) 0.044(3) Uani 1 1 d . . . . .
C39 C 0.3926(2) 0.4412(8) 0.5697(5) 0.045(3) Uani 1 1 d . . . . .
H39A H 0.414913 0.443541 0.575410 0.054 Uiso 1 1 calc R U . . .
H39B H 0.386806 0.497281 0.595460 0.054 Uiso 1 1 calc R U . . .
C40 C 0.3834(2) 0.3359(8) 0.5929(4) 0.040(2) Uani 1 1 d . . . . .
C41 C 0.3633(2) 0.3295(8) 0.6333(4) 0.045(3) Uani 1 1 d . . . . .
H41 H 0.356588 0.391564 0.648654 0.054 Uiso 1 1 calc R U . . .
C42 C 0.3527(2) 0.2345(8) 0.6519(5) 0.046(3) Uani 1 1 d . . . . .
C43 C 0.3637(2) 0.1429(8) 0.6289(5) 0.043(3) Uani 1 1 d . . . . .
H43 H 0.356878 0.078193 0.640622 0.052 Uiso 1 1 calc R U . . .
C44 C 0.3844(2) 0.1442(8) 0.5894(4) 0.039(2) Uani 1 1 d . . . . .
C45 C 0.3942(2) 0.2417(8) 0.5720(4) 0.041(2) Uani 1 1 d . . . . .
C46 C 0.3945(2) 0.0433(8) 0.5616(5) 0.048(3) Uani 1 1 d . . . . .
H46A H 0.416659 0.045542 0.565192 0.057 Uiso 1 1 calc R U . . .
H46B H 0.390183 -0.016688 0.586341 0.057 Uiso 1 1 calc R U . . .
C47 C 0.2934(3) 0.0112(11) 0.3951(5) 0.080(4) Uani 1 1 d D U . . .
C48 C 0.2818(12) -0.078(4) 0.433(2) 0.114(12) Uani 0.31(2) 1 d D U P A 1
H48A H 0.259549 -0.079783 0.420136 0.172 Uiso 0.31(2) 1 calc R U P A 1
H48B H 0.289896 -0.143768 0.422303 0.172 Uiso 0.31(2) 1 calc R U P A 1
H48C H 0.288551 -0.064710 0.478422 0.172 Uiso 0.31(2) 1 calc R U P A 1
C49 C 0.2753(14) 0.005(4) 0.3249(13) 0.095(12) Uani 0.31(2) 1 d D U P A 1
H49A H 0.253635 -0.001818 0.323235 0.142 Uiso 0.31(2) 1 calc R U P A 1
H49B H 0.278579 0.068584 0.302594 0.142 Uiso 0.31(2) 1 calc R U P A 1
H49C H 0.282103 -0.054260 0.304226 0.142 Uiso 0.31(2) 1 calc R U P A 1
C50 C 0.2833(12) 0.114(3) 0.424(3) 0.111(14) Uani 0.31(2) 1 d D U P A 1
H50A H 0.261196 0.115456 0.416488 0.167 Uiso 0.31(2) 1 calc R U P A 1
H50B H 0.292614 0.117437 0.469453 0.167 Uiso 0.31(2) 1 calc R U P A 1
H50C H 0.289926 0.173868 0.402459 0.167 Uiso 0.31(2) 1 calc R U P A 1
C48' C 0.2863(5) -0.1072(14) 0.3819(14) 0.117(8) Uani 0.69(2) 1 d D U P A 2
H48D H 0.296136 -0.131539 0.349032 0.175 Uiso 0.69(2) 1 calc R U P A 2
H48E H 0.293953 -0.146372 0.421305 0.175 Uiso 0.69(2) 1 calc R U P A 2
H48F H 0.264306 -0.117033 0.367368 0.175 Uiso 0.69(2) 1 calc R U P A 2
C49' C 0.2787(6) 0.068(2) 0.3304(9) 0.106(8) Uani 0.69(2) 1 d D U P A 2
H49D H 0.288387 0.043908 0.297116 0.158 Uiso 0.69(2) 1 calc R U P A 2
H49E H 0.256960 0.052374 0.317849 0.158 Uiso 0.69(2) 1 calc R U P A 2
H49F H 0.281609 0.142454 0.336066 0.158 Uiso 0.69(2) 1 calc R U P A 2
C50' C 0.2780(5) 0.049(2) 0.4464(10) 0.101(8) Uani 0.69(2) 1 d D U P A 2
H50D H 0.256099 0.038672 0.432130 0.152 Uiso 0.69(2) 1 calc R U P A 2
H50E H 0.285939 0.011003 0.485988 0.152 Uiso 0.69(2) 1 calc R U P A 2
H50F H 0.282233 0.123080 0.454027 0.152 Uiso 0.69(2) 1 calc R U P A 2
C51 C 0.3288(3) 0.2679(8) 0.1317(5) 0.069(3) Uani 1 1 d D U . . .
C52 C 0.2996(9) 0.218(5) 0.148(3) 0.106(15) Uani 0.28(3) 1 d D U P B 1
H52A H 0.283101 0.215888 0.109311 0.159 Uiso 0.28(3) 1 calc R U P B 1
H52B H 0.304354 0.148080 0.164219 0.159 Uiso 0.28(3) 1 calc R U P B 1
H52C H 0.293429 0.260073 0.180403 0.159 Uiso 0.28(3) 1 calc R U P B 1
C53 C 0.3396(14) 0.205(5) 0.081(2) 0.114(13) Uani 0.28(3) 1 d D U P B 1
H53A H 0.324323 0.208669 0.040006 0.170 Uiso 0.28(3) 1 calc R U P B 1
H53B H 0.358841 0.232857 0.075146 0.170 Uiso 0.28(3) 1 calc R U P B 1
H53C H 0.342483 0.132578 0.094229 0.170 Uiso 0.28(3) 1 calc R U P B 1
C54 C 0.3222(15) 0.384(2) 0.111(3) 0.075(14) Uani 0.28(3) 1 d D U P B 1
H54A H 0.307546 0.386350 0.069822 0.112 Uiso 0.28(3) 1 calc R U P B 1
H54B H 0.313814 0.419211 0.143225 0.112 Uiso 0.28(3) 1 calc R U P B 1
H54C H 0.341073 0.417369 0.108180 0.112 Uiso 0.28(3) 1 calc R U P B 1
C52' C 0.3076(6) 0.1707(17) 0.1189(13) 0.120(10) Uani 0.72(3) 1 d D U P B 2
H52D H 0.293539 0.176934 0.076920 0.180 Uiso 0.72(3) 1 calc R U P B 2
H52E H 0.319979 0.108484 0.120090 0.180 Uiso 0.72(3) 1 calc R U P B 2
H52F H 0.296139 0.166150 0.151816 0.180 Uiso 0.72(3) 1 calc R U P B 2
C53' C 0.3489(5) 0.266(2) 0.0804(9) 0.097(8) Uani 0.72(3) 1 d D U P B 2
H53D H 0.335610 0.267896 0.037361 0.145 Uiso 0.72(3) 1 calc R U P B 2
H53E H 0.362315 0.326510 0.086640 0.145 Uiso 0.72(3) 1 calc R U P B 2
H53F H 0.361163 0.203146 0.085748 0.145 Uiso 0.72(3) 1 calc R U P B 2
C54' C 0.3095(6) 0.3679(17) 0.1214(14) 0.092(8) Uani 0.72(3) 1 d D U P B 2
H54D H 0.295281 0.365765 0.079378 0.138 Uiso 0.72(3) 1 calc R U P B 2
H54E H 0.298151 0.373154 0.154521 0.138 Uiso 0.72(3) 1 calc R U P B 2
H54F H 0.322848 0.427884 0.123854 0.138 Uiso 0.72(3) 1 calc R U P B 2
C55 C 0.2932(3) 0.4822(11) 0.3965(5) 0.081(4) Uani 1 1 d D U . . .
C56 C 0.2784(6) 0.453(3) 0.3268(9) 0.100(9) Uani 0.55(2) 1 d D U P C 1
H56A H 0.286741 0.496091 0.298035 0.150 Uiso 0.55(2) 1 calc R U P C 1
H56B H 0.282559 0.380135 0.319808 0.150 Uiso 0.55(2) 1 calc R U P C 1
H56C H 0.256432 0.463492 0.318378 0.150 Uiso 0.55(2) 1 calc R U P C 1
C57 C 0.2855(7) 0.5981(17) 0.4073(19) 0.131(10) Uani 0.55(2) 1 d D U P C 1
H57A H 0.294772 0.617776 0.451462 0.197 Uiso 0.55(2) 1 calc R U P C 1
H57B H 0.293341 0.642244 0.378212 0.197 Uiso 0.55(2) 1 calc R U P C 1
H57C H 0.263414 0.606305 0.398937 0.197 Uiso 0.55(2) 1 calc R U P C 1
C58 C 0.2801(7) 0.414(3) 0.4424(13) 0.112(10) Uani 0.55(2) 1 d D U P C 1
H58A H 0.289597 0.432727 0.486637 0.168 Uiso 0.55(2) 1 calc R U P C 1
H58B H 0.258149 0.424491 0.434073 0.168 Uiso 0.55(2) 1 calc R U P C 1
H58C H 0.284276 0.341134 0.435503 0.168 Uiso 0.55(2) 1 calc R U P C 1
C56' C 0.2829(8) 0.383(3) 0.3536(19) 0.121(11) Uani 0.45(2) 1 d D U P C 2
H56D H 0.293424 0.381900 0.319024 0.181 Uiso 0.45(2) 1 calc R U P C 2
H56E H 0.287937 0.321219 0.379747 0.181 Uiso 0.45(2) 1 calc R U P C 2
H56F H 0.260963 0.386262 0.335559 0.181 Uiso 0.45(2) 1 calc R U P C 2
C57' C 0.2808(8) 0.576(3) 0.3524(19) 0.110(10) Uani 0.45(2) 1 d D U P C 2
H57D H 0.291440 0.579868 0.318016 0.165 Uiso 0.45(2) 1 calc R U P C 2
H57E H 0.259047 0.566424 0.333970 0.165 Uiso 0.45(2) 1 calc R U P C 2
H57F H 0.284116 0.639541 0.377377 0.165 Uiso 0.45(2) 1 calc R U P C 2
C58' C 0.2758(9) 0.479(3) 0.4495(15) 0.098(10) Uani 0.45(2) 1 d D U P C 2
H58D H 0.254014 0.483547 0.430342 0.148 Uiso 0.45(2) 1 calc R U P C 2
H58E H 0.280342 0.414501 0.473374 0.148 Uiso 0.45(2) 1 calc R U P C 2
H58F H 0.282095 0.537584 0.478475 0.148 Uiso 0.45(2) 1 calc R U P C 2
C59 C 0.3306(3) 0.2329(8) 0.6973(6) 0.077(3) Uani 1 1 d D U . . .
C60 C 0.3021(7) 0.297(3) 0.659(2) 0.091(7) Uani 0.40(3) 1 d D U P D 1
H60A H 0.294695 0.267689 0.616769 0.136 Uiso 0.40(3) 1 calc R U P D 1
H60B H 0.286045 0.294538 0.682473 0.136 Uiso 0.40(3) 1 calc R U P D 1
H60C H 0.308168 0.369068 0.655666 0.136 Uiso 0.40(3) 1 calc R U P D 1
C61 C 0.3436(10) 0.275(3) 0.7653(13) 0.093(7) Uani 0.40(3) 1 d D U P D 1
H61A H 0.328159 0.270666 0.789848 0.139 Uiso 0.40(3) 1 calc R U P D 1
H61B H 0.361316 0.233704 0.786330 0.139 Uiso 0.40(3) 1 calc R U P D 1
H61C H 0.349769 0.346949 0.762805 0.139 Uiso 0.40(3) 1 calc R U P D 1
C62 C 0.3197(10) 0.1152(18) 0.701(2) 0.077(7) Uani 0.40(3) 1 d D U P D 1
H62A H 0.311437 0.088761 0.657991 0.115 Uiso 0.40(3) 1 calc R U P D 1
H62B H 0.337067 0.072814 0.722529 0.115 Uiso 0.40(3) 1 calc R U P D 1
H62C H 0.304056 0.112341 0.725359 0.115 Uiso 0.40(3) 1 calc R U P D 1
C60' C 0.3110(6) 0.3337(17) 0.6962(17) 0.095(6) Uani 0.60(3) 1 d D U P D 2
H60D H 0.324301 0.394189 0.701974 0.142 Uiso 0.60(3) 1 calc R U P D 2
H60E H 0.296053 0.338643 0.655247 0.142 Uiso 0.60(3) 1 calc R U P D 2
H60F H 0.300501 0.330749 0.730843 0.142 Uiso 0.60(3) 1 calc R U P D 2
C61' C 0.3522(6) 0.227(2) 0.7686(9) 0.088(6) Uani 0.60(3) 1 d D U P D 2
H61D H 0.365703 0.287247 0.776092 0.132 Uiso 0.60(3) 1 calc R U P D 2
H61E H 0.339655 0.227143 0.799728 0.132 Uiso 0.60(3) 1 calc R U P D 2
H61F H 0.364316 0.163958 0.773325 0.132 Uiso 0.60(3) 1 calc R U P D 2
C62' C 0.3098(6) 0.1366(18) 0.6883(17) 0.083(7) Uani 0.60(3) 1 d D U P D 2
H62D H 0.296551 0.140038 0.717891 0.125 Uiso 0.60(3) 1 calc R U P D 2
H62E H 0.297448 0.134581 0.644389 0.125 Uiso 0.60(3) 1 calc R U P D 2
H62F H 0.322336 0.074265 0.696942 0.125 Uiso 0.60(3) 1 calc R U P D 2
N1 N 0.47673(19) -0.0630(6) 0.3978(4) 0.0390(19) Uani 1 1 d . U . . .
N2 N 0.4767(2) 0.5633(6) 0.5796(4) 0.041(2) Uani 1 1 d . U . . .
O1 O 0.48908(19) -0.2229(6) 0.3784(5) 0.084(3) Uani 1 1 d . . . . .
O2 O 0.42498(16) 0.0531(6) 0.4559(3) 0.055(2) Uani 1 1 d . . . . .
O3 O 0.41485(14) 0.2530(5) 0.3800(3) 0.0514(18) Uani 1 1 d . . . . .
H3A H 0.413596 0.306076 0.401211 0.077 Uiso 1 1 calc R U . . .
O4 O 0.42493(16) 0.4480(6) 0.4674(3) 0.056(2) Uani 1 1 d . . . . .
O5 O 0.4894(2) 0.7221(6) 0.6106(5) 0.085(3) Uani 1 1 d . . . . .
O6 O 0.41477(15) 0.2456(5) 0.5322(3) 0.0521(18) Uani 1 1 d . . . . .
H6 H 0.428369 0.288825 0.546670 0.078 Uiso 1 1 calc R U . . .
Se1 Se 0.48376(2) 0.08465(8) 0.39024(5) 0.0480(4) Uani 1 1 d . U . . .
Se2 Se 0.48372(2) 0.41552(8) 0.59304(5) 0.0482(4) Uani 1 1 d . U . . .

loop_
_atom_site_aniso_label
_atom_site_aniso_U_11
_atom_site_aniso_U_22
_atom_site_aniso_U_33
_atom_site_aniso_U_23
_atom_site_aniso_U_13
_atom_site_aniso_U_12
C1 0.024(5) 0.064(7) 0.032(6) 0.010(5) 0.003(4) 0.012(5)
C2 0.036(6) 0.083(8) 0.046(7) 0.018(6) 0.002(5) -0.008(6)
C3 0.031(7) 0.128(12) 0.047(7) 0.014(8) 0.016(6) 0.004(8)
C4 0.031(7) 0.128(13) 0.047(7) -0.016(8) 0.011(6) 0.004(8)
C5 0.043(7) 0.078(8) 0.063(8) -0.025(7) 0.000(6) 0.021(7)
C6 0.030(6) 0.058(7) 0.037(6) -0.008(5) -0.005(5) 0.014(5)
C7 0.038(7) 0.047(8) 0.069(8) 0.021(6) -0.002(6) -0.018(6)
C8 0.101(11) 0.050(8) 0.148(14) 0.046(9) 0.058(11) 0.033(7)
C9 0.114(12) 0.090(10) 0.083(10) 0.051(8) 0.064(9) 0.066(9)
C10 0.040(6) 0.037(6) 0.052(7) 0.001(5) 0.019(6) 0.009(5)
C11 0.056(7) 0.046(6) 0.037(6) 0.002(5) 0.016(5) 0.011(5)
C12 0.039(7) 0.062(7) 0.046(7) -0.005(5) 0.020(5) -0.001(5)
C13 0.041(6) 0.072(8) 0.046(7) -0.017(6) 0.018(6) -0.007(6)
C14 0.043(7) 0.065(7) 0.036(6) -0.008(5) 0.010(5) -0.001(5)
C15 0.053(7) 0.037(5) 0.038(6) -0.001(5) 0.016(5) 0.010(5)
C16 0.044(6) 0.052(6) 0.041(6) 0.001(5) 0.018(5) 0.011(5)
C17 0.043(6) 0.057(7) 0.035(6) 0.009(5) 0.020(5) 0.008(5)
C18 0.055(7) 0.050(7) 0.033(6) -0.005(5) 0.014(5) -0.002(5)
C19 0.042(6) 0.053(7) 0.050(7) 0.017(6) 0.008(5) 0.001(5)
C20 0.049(6) 0.049(6) 0.035(6) 0.004(5) 0.010(5) -0.003(5)
C21 0.036(6) 0.043(6) 0.037(6) 0.004(5) 0.013(5) -0.005(5)
C22 0.037(6) 0.062(7) 0.026(5) 0.001(5) 0.012(5) -0.003(5)
C23 0.048(6) 0.055(6) 0.038(6) 0.006(5) 0.011(5) -0.014(5)
C24 0.052(7) 0.049(6) 0.028(6) 0.005(5) 0.008(5) -0.004(5)
C25 0.041(7) 0.071(7) 0.027(6) 0.004(5) 0.001(5) -0.003(5)
C26 0.036(6) 0.070(7) 0.039(7) 0.002(5) 0.004(5) 0.003(5)
C27 0.049(7) 0.064(7) 0.033(6) 0.002(5) 0.017(5) 0.001(5)
C28 0.040(6) 0.043(6) 0.034(6) -0.002(5) 0.002(5) -0.010(5)
C29 0.032(6) 0.048(6) 0.044(7) 0.000(5) 0.008(5) -0.011(5)
C30 0.124(13) 0.103(10) 0.038(7) 0.010(7) -0.015(7) -0.083(10)
C31 0.101(11) 0.049(8) 0.115(12) 0.035(8) -0.010(9) -0.029(7)
C32 0.050(7) 0.038(7) 0.061(8) 0.023(6) 0.012(6) 0.014(6)
C33 0.040(6) 0.050(7) 0.047(6) -0.018(5) 0.018(5) -0.017(5)
C34 0.046(7) 0.074(8) 0.067(8) -0.024(7) 0.019(7) -0.014(6)
C35 0.042(7) 0.124(13) 0.042(7) -0.018(8) 0.010(6) -0.026(8)
C36 0.029(6) 0.126(12) 0.039(7) 0.007(7) -0.001(5) -0.019(7)
C37 0.039(6) 0.073(8) 0.059(7) 0.022(6) 0.022(6) 0.014(6)
C38 0.026(6) 0.073(8) 0.034(6) -0.002(5) 0.011(5) -0.011(5)
C39 0.041(6) 0.050(6) 0.043(6) -0.004(5) 0.009(5) -0.016(5)
C40 0.038(6) 0.052(7) 0.026(5) -0.004(5) 0.002(5) -0.014(5)
C41 0.054(7) 0.044(6) 0.034(6) -0.004(5) 0.006(5) 0.005(5)
C42 0.049(6) 0.050(7) 0.041(6) 0.012(5) 0.017(5) 0.001(5)
C43 0.043(6) 0.045(6) 0.041(6) 0.013(5) 0.009(5) -0.002(5)
C44 0.037(6) 0.050(6) 0.029(5) 0.007(5) 0.004(5) 0.004(5)
C45 0.036(6) 0.059(7) 0.028(5) 0.001(5) 0.006(4) -0.002(5)
C46 0.054(7) 0.049(6) 0.040(6) 0.015(5) 0.011(5) 0.018(5)
C47 0.051(7) 0.136(11) 0.056(8) -0.023(7) 0.022(6) -0.009(7)
C48 0.07(2) 0.16(2) 0.11(2) 0.00(2) 0.02(2) -0.02(2)
C49 0.058(19) 0.16(3) 0.060(19) -0.03(2) 0.006(17) -0.03(2)
C50 0.04(2) 0.19(3) 0.10(3) -0.01(3) 0.01(2) 0.01(2)
C48' 0.069(13) 0.145(18) 0.141(19) -0.039(15) 0.037(13) -0.044(13)
C49' 0.049(12) 0.17(2) 0.090(15) -0.008(15) 0.005(11) 0.014(17)
C50' 0.046(11) 0.17(2) 0.091(15) -0.016(15) 0.027(11) 0.008(14)
C51 0.092(9) 0.051(7) 0.046(7) 0.000(5) -0.018(6) -0.003(6)
C52 0.11(3) 0.10(3) 0.07(3) -0.02(2) -0.05(2) -0.03(2)
C53 0.15(2) 0.09(2) 0.07(2) -0.03(2) -0.04(2) -0.01(2)
C54 0.07(3) 0.08(2) 0.05(2) 0.009(19) -0.03(2) 0.00(2)
C52' 0.146(17) 0.088(15) 0.077(15) 0.002(12) -0.071(13) -0.052(13)
C53' 0.133(17) 0.078(16) 0.058(12) -0.018(11) -0.019(12) -0.011(13)
C54' 0.074(18) 0.099(14) 0.076(15) -0.009(12) -0.032(13) 0.017(13)
C55 0.045(7) 0.135(11) 0.059(8) -0.013(8) 0.007(6) 0.001(7)
C56 0.031(12) 0.19(2) 0.067(15) 0.003(16) -0.017(11) -0.007(16)
C57 0.076(16) 0.15(2) 0.14(2) -0.019(18) -0.017(17) 0.043(16)
C58 0.041(14) 0.18(2) 0.105(17) 0.012(19) 0.009(13) -0.020(18)
C56' 0.045(16) 0.19(2) 0.12(2) -0.02(2) -0.005(17) -0.014(19)
C57' 0.066(16) 0.15(2) 0.10(2) 0.046(18) 0.002(17) 0.039(17)
C58' 0.047(15) 0.18(2) 0.073(17) 0.011(19) 0.026(13) 0.01(2)
C59 0.091(8) 0.059(7) 0.104(8) 0.005(6) 0.072(7) 0.013(6)
C60 0.098(14) 0.071(14) 0.129(16) 0.007(13) 0.079(13) 0.038(12)
C61 0.114(14) 0.074(14) 0.114(12) -0.017(12) 0.070(12) 0.016(12)
C62 0.071(16) 0.076(13) 0.113(15) 0.008(12) 0.080(13) 0.005(13)
C60' 0.109(12) 0.074(11) 0.125(13) -0.003(10) 0.077(11) 0.023(10)
C61' 0.113(14) 0.073(14) 0.100(12) -0.005(11) 0.068(11) 0.014(12)
C62' 0.068(14) 0.082(12) 0.123(14) -0.002(11) 0.067(11) -0.004(11)
N1 0.042(5) 0.016(4) 0.065(5) 0.012(4) 0.025(4) -0.010(4)
N2 0.045(5) 0.019(4) 0.055(5) 0.017(4) 0.005(4) 0.013(4)
O1 0.069(6) 0.048(6) 0.140(8) -0.006(5) 0.036(6) 0.011(4)
O2 0.046(5) 0.065(5) 0.054(5) 0.021(4) 0.013(4) 0.027(4)
O3 0.049(4) 0.057(4) 0.042(4) 0.002(3) -0.001(3) 0.004(4)
O4 0.049(5) 0.063(5) 0.053(5) 0.006(4) 0.011(4) -0.023(4)
O5 0.075(6) 0.042(6) 0.126(8) -0.010(5) -0.002(5) -0.010(4)
O6 0.046(4) 0.057(4) 0.062(5) -0.001(4) 0.029(4) -0.011(4)
Se1 0.0507(7) 0.0355(6) 0.0604(7) 0.0076(5) 0.0186(5) 0.0119(5)
Se2 0.0505(7) 0.0357(6) 0.0550(7) 0.0020(5) 0.0060(5) -0.0126(5)

loop_
_atom_type_symbol
_atom_type_description
_atom_type_scat_dispersion_real
_atom_type_scat_dispersion_imag
_atom_type_scat_source
C C 0.0033 0.0016 'International Tables Vol C Tables 4.2.6.8 and 6.1.1.4'
H H 0.0000 0.0000 'International Tables Vol C Tables 4.2.6.8 and 6.1.1.4'
N N 0.0061 0.0033 'International Tables Vol C Tables 4.2.6.8 and 6.1.1.4'
O O 0.0106 0.0060 'International Tables Vol C Tables 4.2.6.8 and 6.1.1.4'
Se Se -0.0929 2.2259 'International Tables Vol C Tables 4.2.6.8 and 6.1.1.4'

loop_
_geom_angle_atom_site_label_1
_geom_angle_atom_site_label_2
_geom_angle_atom_site_label_3
_geom_angle
_geom_angle_site_symmetry_1
_geom_angle_site_symmetry_3
_geom_angle_publ_flag
C6 C1 C2 120.5(10) . . ?
C6 C1 Se1 111.3(7) . . ?
C2 C1 Se1 128.3(9) . . ?
C3 C2 C1 118.3(12) . . ?
C3 C2 H2 120.8 . . ?
C1 C2 H2 120.8 . . ?
C4 C3 C2 121.4(12) . . ?
C4 C3 H3 119.3 . . ?
C2 C3 H3 119.3 . . ?
C5 C4 C3 120.5(12) . . ?
C5 C4 H4 119.7 . . ?
C3 C4 H4 119.7 . . ?
C4 C5 C6 120.5(12) . . ?
C4 C5 H5 119.8 . . ?
C6 C5 H5 119.8 . . ?
C1 C6 C5 118.8(11) . . ?
C1 C6 C7 113.3(9) . . ?
C5 C6 C7 127.9(12) . . ?
N1 C7 O1 124.8(11) . . ?
N1 C7 C6 114.3(10) . . ?
O1 C7 C6 120.8(13) . . ?
C9 C8 N1 119.0(13) . . ?
C9 C8 H8A 107.6 . . ?
N1 C8 H8A 107.6 . . ?
C9 C8 H8B 107.6 . . ?
N1 C8 H8B 107.6 . . ?
H8A C8 H8B 107.0 . . ?
O2 C9 C8 116.6(11) . . ?
O2 C9 H9A 108.1 . . ?
C8 C9 H9A 108.1 . . ?
O2 C9 H9B 108.1 . . ?
C8 C9 H9B 108.1 . . ?
H9A C9 H9B 107.3 . . ?
C15 C10 O2 120.5(9) . . ?
C15 C10 C11 119.5(9) . . ?
O2 C10 C11 119.8(9) . . ?
C12 C11 C10 119.2(10) . . ?
C12 C11 C46 119.4(9) . . ?
C10 C11 C46 121.1(10) . . ?
C11 C12 C13 122.5(10) . . ?
C11 C12 H12 118.7 . . ?
C13 C12 H12 118.7 . . ?
C14 C13 C12 116.2(10) . . ?
C14 C13 C47 123.1(10) . . ?
C12 C13 C47 120.7(10) . . ?
C15 C14 C13 123.0(10) . . ?
C15 C14 H14 118.5 . . ?
C13 C14 H14 118.5 . . ?
C14 C15 C10 119.5(9) . . ?
C14 C15 C16 119.1(9) . . ?
C10 C15 C16 121.3(9) . . ?
C17 C16 C15 111.0(8) . . ?
C17 C16 H16A 109.4 . . ?
C15 C16 H16A 109.4 . . ?
C17 C16 H16B 109.4 . . ?
C15 C16 H16B 109.4 . . ?
H16A C16 H16B 108.0 . . ?
C18 C17 C22 118.2(9) . . ?
C18 C17 C16 120.0(9) . . ?
C22 C17 C16 121.7(9) . . ?
C19 C18 C17 123.5(10) . . ?
C19 C18 H18 118.3 . . ?
C17 C18 H18 118.3 . . ?
C18 C19 C20 115.9(9) . . ?
C18 C19 C51 122.0(9) . . ?
C20 C19 C51 122.0(9) . . ?
C21 C20 C19 122.7(9) . . ?
C21 C20 H20 118.6 . . ?
C19 C20 H20 118.6 . . ?
C22 C21 C20 118.3(9) . . ?
C22 C21 C23 119.6(8) . . ?
C20 C21 C23 122.1(9) . . ?
C21 C22 O3 121.3(9) . . ?
C21 C22 C17 121.4(8) . . ?
O3 C22 C17 117.3(9) . . ?
C24 C23 C21 109.1(8) . . ?
C24 C23 H23A 109.9 . . ?
C21 C23 H23A 109.9 . . ?
C24 C23 H23B 109.9 . . ?
C21 C23 H23B 109.9 . . ?
H23A C23 H23B 108.3 . . ?
C25 C24 C29 117.5(9) . . ?
C25 C24 C23 120.0(9) . . ?
C29 C24 C23 122.4(9) . . ?
C26 C25 C24 123.3(9) . . ?
C26 C25 H25 118.3 . . ?
C24 C25 H25 118.3 . . ?
C25 C26 C27 117.0(10) . . ?
C25 C26 C55 122.1(9) . . ?
C27 C26 C55 120.8(10) . . ?
C28 C27 C26 122.1(10) . . ?
C28 C27 H27 118.9 . . ?
C26 C27 H27 118.9 . . ?
C29 C28 C27 118.6(9) . . ?
C29 C28 C39 122.4(9) . . ?
C27 C28 C39 119.0(9) . . ?
C28 C29 C24 121.3(9) . . ?
C28 C29 O4 118.9(9) . . ?
C24 C29 O4 119.4(9) . . ?
C31 C30 O4 115.8(11) . . ?
C31 C30 H30A 108.3 . . ?
O4 C30 H30A 108.3 . . ?
C31 C30 H30B 108.3 . . ?
O4 C30 H30B 108.3 . . ?
H30A C30 H30B 107.4 . . ?
C30 C31 N2 123.3(13) . . ?
C30 C31 H31A 106.5 . . ?
N2 C31 H31A 106.5 . . ?
C30 C31 H31B 106.5 . . ?
N2 C31 H31B 106.5 . . ?
H31A C31 H31B 106.5 . . ?
N2 C32 O5 125.7(11) . . ?
N2 C32 C33 113.6(10) . . ?
O5 C32 C33 120.6(12) . . ?
C38 C33 C34 118.7(11) . . ?
C38 C33 C32 113.5(9) . . ?
C34 C33 C32 127.7(11) . . ?
C35 C34 C33 120.3(12) . . ?
C35 C34 H34 119.8 . . ?
C33 C34 H34 119.8 . . ?
C36 C35 C34 120.5(11) . . ?
C36 C35 H35 119.8 . . ?
C34 C35 H35 119.8 . . ?
C37 C36 C35 121.9(12) . . ?
C37 C36 H36 119.1 . . ?
C35 C36 H36 119.1 . . ?
C36 C37 C38 117.2(12) . . ?
C36 C37 H37 121.4 . . ?
C38 C37 H37 121.4 . . ?
C33 C38 C37 121.4(10) . . ?
C33 C38 Se2 111.6(8) . . ?
C37 C38 Se2 127.1(9) . . ?
C40 C39 C28 110.2(7) . . ?
C40 C39 H39A 109.6 . . ?
C28 C39 H39A 109.6 . . ?
C40 C39 H39B 109.6 . . ?
C28 C39 H39B 109.6 . . ?
H39A C39 H39B 108.1 . . ?
C41 C40 C45 117.9(9) . . ?
C41 C40 C39 121.3(9) . . ?
C45 C40 C39 120.8(9) . . ?
C40 C41 C42 122.9(9) . . ?
C40 C41 H41 118.6 . . ?
C42 C41 H41 118.6 . . ?
C41 C42 C43 117.1(9) . . ?
C41 C42 C59 120.2(9) . . ?
C43 C42 C59 122.7(9) . . ?
C44 C43 C42 122.7(9) . . ?
C44 C43 H43 118.6 . . ?
C42 C43 H43 118.6 . . ?
C43 C44 C45 117.9(9) . . ?
C43 C44 C46 121.7(9) . . ?
C45 C44 C46 120.3(9) . . ?
O6 C45 C44 119.2(9) . . ?
O6 C45 C40 119.2(9) . . ?
C44 C45 C40 121.5(9) . . ?
C11 C46 C44 109.9(8) . . ?
C11 C46 H46A 109.7 . . ?
C44 C46 H46A 109.7 . . ?
C11 C46 H46B 109.7 . . ?
C44 C46 H46B 109.7 . . ?
H46A C46 H46B 108.2 . . ?
C50' C47 C13 115.9(12) . . ?
C13 C47 C49 119(3) . . ?
C13 C47 C48 115(2) . . ?
C49 C47 C48 107.7(19) . . ?
C50' C47 C49' 108.8(12) . . ?
C13 C47 C49' 109.8(14) . . ?
C50' C47 C48' 109.6(11) . . ?
C13 C47 C48' 106.7(12) . . ?
C49' C47 C48' 105.6(11) . . ?
C13 C47 C50 102(2) . . ?
C49 C47 C50 106.7(19) . . ?
C48 C47 C50 104.7(18) . . ?
C47 C48 H48A 109.5 . . ?
C47 C48 H48B 109.5 . . ?
H48A C48 H48B 109.5 . . ?
C47 C48 H48C 109.5 . . ?
H48A C48 H48C 109.5 . . ?
H48B C48 H48C 109.5 . . ?
C47 C49 H49A 109.5 . . ?
C47 C49 H49B 109.5 . . ?
H49A C49 H49B 109.5 . . ?
C47 C49 H49C 109.5 . . ?
H49A C49 H49C 109.5 . . ?
H49B C49 H49C 109.5 . . ?
C47 C50 H50A 109.5 . . ?
C47 C50 H50B 109.5 . . ?
H50A C50 H50B 109.5 . . ?
C47 C50 H50C 109.5 . . ?
H50A C50 H50C 109.5 . . ?
H50B C50 H50C 109.5 . . ?
C47 C48' H48D 109.5 . . ?
C47 C48' H48E 109.5 . . ?
H48D C48' H48E 109.5 . . ?
C47 C48' H48F 109.5 . . ?
H48D C48' H48F 109.5 . . ?
H48E C48' H48F 109.5 . . ?
C47 C49' H49D 109.5 . . ?
C47 C49' H49E 109.5 . . ?
H49D C49' H49E 109.5 . . ?
C47 C49' H49F 109.5 . . ?
H49D C49' H49F 109.5 . . ?
H49E C49' H49F 109.5 . . ?
C47 C50' H50D 109.5 . . ?
C47 C50' H50E 109.5 . . ?
H50D C50' H50E 109.5 . . ?
C47 C50' H50F 109.5 . . ?
H50D C50' H50F 109.5 . . ?
H50E C50' H50F 109.5 . . ?
C19 C51 C53 112(2) . . ?
C19 C51 C54' 112.8(14) . . ?
C19 C51 C52' 113.2(11) . . ?
C54' C51 C52' 110.0(11) . . ?
C19 C51 C54 109(3) . . ?
C53 C51 C54 112.2(18) . . ?
C19 C51 C52 102(2) . . ?
C53 C51 C52 111.6(16) . . ?
C54 C51 C52 109.6(17) . . ?
C19 C51 C53' 105.0(11) . . ?
C54' C51 C53' 108.1(12) . . ?
C52' C51 C53' 107.2(10) . . ?
C51 C52 H52A 109.5 . . ?
C51 C52 H52B 109.5 . . ?
H52A C52 H52B 109.5 . . ?
C51 C52 H52C 109.5 . . ?
H52A C52 H52C 109.5 . . ?
H52B C52 H52C 109.5 . . ?
C51 C53 H53A 109.5 . . ?
C51 C53 H53B 109.5 . . ?
H53A C53 H53B 109.5 . . ?
C51 C53 H53C 109.5 . . ?
H53A C53 H53C 109.5 . . ?
H53B C53 H53C 109.5 . . ?
C51 C54 H54A 109.5 . . ?
C51 C54 H54B 109.5 . . ?
H54A C54 H54B 109.5 . . ?
C51 C54 H54C 109.5 . . ?
H54A C54 H54C 109.5 . . ?
H54B C54 H54C 109.5 . . ?
C51 C52' H52D 109.5 . . ?
C51 C52' H52E 109.5 . . ?
H52D C52' H52E 109.5 . . ?
C51 C52' H52F 109.5 . . ?
H52D C52' H52F 109.5 . . ?
H52E C52' H52F 109.5 . . ?
C51 C53' H53D 109.5 . . ?
C51 C53' H53E 109.5 . . ?
H53D C53' H53E 109.5 . . ?
C51 C53' H53F 109.5 . . ?
H53D C53' H53F 109.5 . . ?
H53E C53' H53F 109.5 . . ?
C51 C54' H54D 109.5 . . ?
C51 C54' H54E 109.5 . . ?
H54D C54' H54E 109.5 . . ?
C51 C54' H54F 109.5 . . ?
H54D C54' H54F 109.5 . . ?
H54E C54' H54F 109.5 . . ?
C56 C55 C58 109.7(13) . . ?
C58' C55 C26 119.4(18) . . ?
C56 C55 C26 114.7(14) . . ?
C58 C55 C26 109.9(16) . . ?
C58' C55 C57' 107.4(14) . . ?
C26 C55 C57' 113.1(16) . . ?
C56 C55 C57 108.6(12) . . ?
C58 C55 C57 108.4(13) . . ?
C26 C55 C57 105.3(14) . . ?
C58' C55 C56' 106.4(15) . . ?
C26 C55 C56' 104.6(16) . . ?
C57' C55 C56' 104.9(14) . . ?
C55 C56 H56A 109.5 . . ?
C55 C56 H56B 109.5 . . ?
H56A C56 H56B 109.5 . . ?
C55 C56 H56C 109.5 . . ?
H56A C56 H56C 109.5 . . ?
H56B C56 H56C 109.5 . . ?
C55 C57 H57A 109.5 . . ?
C55 C57 H57B 109.5 . . ?
H57A C57 H57B 109.5 . . ?
C55 C57 H57C 109.5 . . ?
H57A C57 H57C 109.5 . . ?
H57B C57 H57C 109.5 . . ?
C55 C58 H58A 109.5 . . ?
C55 C58 H58B 109.5 . . ?
H58A C58 H58B 109.5 . . ?
C55 C58 H58C 109.5 . . ?
H58A C58 H58C 109.5 . . ?
H58B C58 H58C 109.5 . . ?
C55 C56' H56D 109.5 . . ?
C55 C56' H56E 109.5 . . ?
H56D C56' H56E 109.5 . . ?
C55 C56' H56F 109.5 . . ?
H56D C56' H56F 109.5 . . ?
H56E C56' H56F 109.5 . . ?
C55 C57' H57D 109.5 . . ?
C55 C57' H57E 109.5 . . ?
H57D C57' H57E 109.5 . . ?
C55 C57' H57F 109.5 . . ?
H57D C57' H57F 109.5 . . ?
H57E C57' H57F 109.5 . . ?
C55 C58' H58D 109.5 . . ?
C55 C58' H58E 109.5 . . ?
H58D C58' H58E 109.5 . . ?
C55 C58' H58F 109.5 . . ?
H58D C58' H58F 109.5 . . ?
H58E C58' H58F 109.5 . . ?
C61 C59 C42 115.7(19) . . ?
C62' C59 C42 113.3(16) . . ?
C62' C59 C60' 110.0(12) . . ?
C42 C59 C60' 115.2(13) . . ?
C61 C59 C60 112.5(13) . . ?
C42 C59 C60 103.6(16) . . ?
C61 C59 C62 109.7(15) . . ?
C42 C59 C62 107.2(19) . . ?
C60 C59 C62 107.6(14) . . ?
C62' C59 C61' 107.2(13) . . ?
C42 C59 C61' 105.3(13) . . ?
C60' C59 C61' 105.2(11) . . ?
C59 C60 H60A 109.5 . . ?
C59 C60 H60B 109.5 . . ?
H60A C60 H60B 109.5 . . ?
C59 C60 H60C 109.5 . . ?
H60A C60 H60C 109.5 . . ?
H60B C60 H60C 109.5 . . ?
C59 C61 H61A 109.5 . . ?
C59 C61 H61B 109.5 . . ?
H61A C61 H61B 109.5 . . ?
C59 C61 H61C 109.5 . . ?
H61A C61 H61C 109.5 . . ?
H61B C61 H61C 109.5 . . ?
C59 C62 H62A 109.5 . . ?
C59 C62 H62B 109.5 . . ?
H62A C62 H62B 109.5 . . ?
C59 C62 H62C 109.5 . . ?
H62A C62 H62C 109.5 . . ?
H62B C62 H62C 109.5 . . ?
C59 C60' H60D 109.5 . . ?
C59 C60' H60E 109.5 . . ?
H60D C60' H60E 109.5 . . ?
C59 C60' H60F 109.5 . . ?
H60D C60' H60F 109.5 . . ?
H60E C60' H60F 109.5 . . ?
C59 C61' H61D 109.5 . . ?
C59 C61' H61E 109.5 . . ?
H61D C61' H61E 109.5 . . ?
C59 C61' H61F 109.5 . . ?
H61D C61' H61F 109.5 . . ?
H61E C61' H61F 109.5 . . ?
C59 C62' H62D 109.5 . . ?
C59 C62' H62E 109.5 . . ?
H62D C62' H62E 109.5 . . ?
C59 C62' H62F 109.5 . . ?
H62D C62' H62F 109.5 . . ?
H62E C62' H62F 109.5 . . ?
C7 N1 C8 121.5(9) . . ?
C7 N1 Se1 118.7(7) . . ?
C8 N1 Se1 119.8(7) . . ?
C32 N2 C31 122.3(9) . . ?
C32 N2 Se2 119.9(7) . . ?
C31 N2 Se2 117.8(7) . . ?
C10 O2 C9 117.0(10) . . ?
C22 O3 H3A 109.5 . . ?
C29 O4 C30 116.0(10) . . ?
C45 O6 H6 109.5 . . ?
C1 Se1 N1 82.4(4) . . ?
C38 Se2 N2 81.3(4) . . ?

loop_
_geom_bond_atom_site_label_1
_geom_bond_atom_site_label_2
_geom_bond_distance
_geom_bond_site_symmetry_2
_geom_bond_publ_flag
C1 C6 1.359(14) . ?
C1 C2 1.412(14) . ?
C1 Se1 1.904(9) . ?
C2 C3 1.362(16) . ?
C2 H2 0.9300 . ?
C3 C4 1.360(18) . ?
C3 H3 0.9300 . ?
C4 C5 1.342(17) . ?
C4 H4 0.9300 . ?
C5 C6 1.406(15) . ?
C5 H5 0.9300 . ?
C6 C7 1.492(15) . ?
C7 N1 1.156(14) . ?
C7 O1 1.289(13) . ?
C8 C9 1.435(18) . ?
C8 N1 1.520(15) . ?
C8 H8A 0.9700 . ?
C8 H8B 0.9700 . ?
C9 O2 1.399(13) . ?
C9 H9A 0.9700 . ?
C9 H9B 0.9700 . ?
C10 C15 1.380(13) . ?
C10 O2 1.390(12) . ?
C10 C11 1.406(14) . ?
C11 C12 1.374(14) . ?
C11 C46 1.522(14) . ?
C12 C13 1.397(14) . ?
C12 H12 0.9300 . ?
C13 C14 1.390(14) . ?
C13 C47 1.511(16) . ?
C14 C15 1.374(14) . ?
C14 H14 0.9300 . ?
C15 C16 1.540(13) . ?
C16 C17 1.526(13) . ?
C16 H16A 0.9700 . ?
C16 H16B 0.9700 . ?
C17 C18 1.389(13) . ?
C17 C22 1.395(14) . ?
C18 C19 1.382(13) . ?
C18 H18 0.9300 . ?
C19 C20 1.410(14) . ?
C19 C51 1.514(14) . ?
C20 C21 1.395(13) . ?
C20 H20 0.9300 . ?
C21 C22 1.380(13) . ?
C21 C23 1.515(13) . ?
C22 O3 1.387(11) . ?
C23 C24 1.509(13) . ?
C23 H23A 0.9700 . ?
C23 H23B 0.9700 . ?
C24 C25 1.387(14) . ?
C24 C29 1.390(13) . ?
C25 C26 1.364(14) . ?
C25 H25 0.9300 . ?
C26 C27 1.394(14) . ?
C26 C55 1.528(16) . ?
C27 C28 1.382(14) . ?
C27 H27 0.9300 . ?
C28 C29 1.377(13) . ?
C28 C39 1.533(13) . ?
C29 O4 1.400(12) . ?
C30 C31 1.404(18) . ?
C30 O4 1.405(13) . ?
C30 H30A 0.9700 . ?
C30 H30B 0.9700 . ?
C31 N2 1.530(15) . ?
C31 H31A 0.9700 . ?
C31 H31B 0.9700 . ?
C32 N2 1.153(13) . ?
C32 O5 1.267(13) . ?
C32 C33 1.479(15) . ?
C33 C38 1.357(14) . ?
C33 C34 1.376(15) . ?
C34 C35 1.370(17) . ?
C34 H34 0.9300 . ?
C35 C36 1.360(18) . ?
C35 H35 0.9300 . ?
C36 C37 1.344(16) . ?
C36 H36 0.9300 . ?
C37 C38 1.433(14) . ?
C37 H37 0.9300 . ?
C38 Se2 1.908(9) . ?
C39 C40 1.515(13) . ?
C39 H39A 0.9700 . ?
C39 H39B 0.9700 . ?
C40 C41 1.380(13) . ?
C40 C45 1.400(13) . ?
C41 C42 1.387(13) . ?
C41 H41 0.9300 . ?
C42 C43 1.394(13) . ?
C42 C59 1.535(14) . ?
C43 C44 1.384(13) . ?
C43 H43 0.9300 . ?
C44 C45 1.391(13) . ?
C44 C46 1.523(13) . ?
C45 O6 1.388(11) . ?
C46 H46A 0.9700 . ?
C46 H46B 0.9700 . ?
C47 C50' 1.498(15) . ?
C47 C49 1.512(19) . ?
C47 C48 1.539(19) . ?
C47 C49' 1.545(16) . ?
C47 C48' 1.548(16) . ?
C47 C50 1.55(2) . ?
C48 H48A 0.9600 . ?
C48 H48B 0.9600 . ?
C48 H48C 0.9600 . ?
C49 H49A 0.9600 . ?
C49 H49B 0.9600 . ?
C49 H49C 0.9600 . ?
C50 H50A 0.9600 . ?
C50 H50B 0.9600 . ?
C50 H50C 0.9600 . ?
C48' H48D 0.9600 . ?
C48' H48E 0.9600 . ?
C48' H48F 0.9600 . ?
C49' H49D 0.9600 . ?
C49' H49E 0.9600 . ?
C49' H49F 0.9600 . ?
C50' H50D 0.9600 . ?
C50' H50E 0.9600 . ?
C50' H50F 0.9600 . ?
C51 C53 1.52(2) . ?
C51 C54' 1.520(15) . ?
C51 C52' 1.538(15) . ?
C51 C54 1.54(2) . ?
C51 C52 1.56(2) . ?
C51 C53' 1.564(16) . ?
C52 H52A 0.9600 . ?
C52 H52B 0.9600 . ?
C52 H52C 0.9600 . ?
C53 H53A 0.9600 . ?
C53 H53B 0.9600 . ?
C53 H53C 0.9600 . ?
C54 H54A 0.9600 . ?
C54 H54B 0.9600 . ?
C54 H54C 0.9600 . ?
C52' H52D 0.9600 . ?
C52' H52E 0.9600 . ?
C52' H52F 0.9600 . ?
C53' H53D 0.9600 . ?
C53' H53E 0.9600 . ?
C53' H53F 0.9600 . ?
C54' H54D 0.9600 . ?
C54' H54E 0.9600 . ?
C54' H54F 0.9600 . ?
C55 C58' 1.509(18) . ?
C55 C56 1.511(16) . ?
C55 C58 1.521(17) . ?
C55 C57' 1.531(18) . ?
C55 C57 1.541(17) . ?
C55 C56' 1.551(18) . ?
C56 H56A 0.9600 . ?
C56 H56B 0.9600 . ?
C56 H56C 0.9600 . ?
C57 H57A 0.9600 . ?
C57 H57B 0.9600 . ?
C57 H57C 0.9600 . ?
C58 H58A 0.9600 . ?
C58 H58B 0.9600 . ?
C58 H58C 0.9600 . ?
C56' H56D 0.9600 . ?
C56' H56E 0.9600 . ?
C56' H56F 0.9600 . ?
C57' H57D 0.9600 . ?
C57' H57E 0.9600 . ?
C57' H57F 0.9600 . ?
C58' H58D 0.9600 . ?
C58' H58E 0.9600 . ?
C58' H58F 0.9600 . ?
C59 C61 1.513(18) . ?
C59 C62' 1.516(17) . ?
C59 C60' 1.545(16) . ?
C59 C60 1.556(18) . ?
C59 C62 1.579(18) . ?
C59 C61' 1.584(17) . ?
C60 H60A 0.9600 . ?
C60 H60B 0.9600 . ?
C60 H60C 0.9600 . ?
C61 H61A 0.9600 . ?
C61 H61B 0.9600 . ?
C61 H61C 0.9600 . ?
C62 H62A 0.9600 . ?
C62 H62B 0.9600 . ?
C62 H62C 0.9600 . ?
C60' H60D 0.9600 . ?
C60' H60E 0.9600 . ?
C60' H60F 0.9600 . ?
C61' H61D 0.9600 . ?
C61' H61E 0.9600 . ?
C61' H61F 0.9600 . ?
C62' H62D 0.9600 . ?
C62' H62E 0.9600 . ?
C62' H62F 0.9600 . ?
N1 Se1 1.915(7) . ?
N2 Se2 1.913(7) . ?
O3 H3A 0.8200 . ?
O6 H6 0.8200 . ?

loop_
_geom_hbond_atom_site_label_D
_geom_hbond_atom_site_label_H
_geom_hbond_atom_site_label_A
_geom_hbond_distance_DH
_geom_hbond_distance_HA
_geom_hbond_distance_DA
_geom_hbond_angle_DHA
_geom_hbond_site_symmetry_A
_geom_hbond_publ_flag
C2 H2 O5 0.93 2.43 3.074(15) 126.6 5_666 yes
C9 H9B Se1 0.97 2.97 3.793(15) 143.7 5_656 yes
C30 H30A Se2 0.97 2.95 3.791(15) 146.1 5_666 yes
C37 H37 O1 0.93 2.40 3.051(15) 127.4 5_656 yes
O3 H3A O4 0.82 2.26 3.060(10) 163.7 . yes
O6 H6 O4 0.82 2.61 2.999(9) 110.8 . yes
O6 H6 Se2 0.82 2.91 3.719(7) 170.3 . yes

loop_
_geom_torsion_atom_site_label_1
_geom_torsion_atom_site_label_2
_geom_torsion_atom_site_label_3
_geom_torsion_atom_site_label_4
_geom_torsion
_geom_torsion_site_symmetry_1
_geom_torsion_site_symmetry_2
_geom_torsion_site_symmetry_3
_geom_torsion_site_symmetry_4
_geom_torsion_publ_flag
C6 C1 C2 C3 -1.2(14) . . . . ?
Se1 C1 C2 C3 -179.3(8) . . . . ?
C1 C2 C3 C4 1.6(16) . . . . ?
C2 C3 C4 C5 -0.6(18) . . . . ?
C3 C4 C5 C6 -0.8(17) . . . . ?
C2 C1 C6 C5 -0.1(14) . . . . ?
Se1 C1 C6 C5 178.3(7) . . . . ?
C2 C1 C6 C7 -179.5(8) . . . . ?
Se1 C1 C6 C7 -1.1(10) . . . . ?
C4 C5 C6 C1 1.2(15) . . . . ?
C4 C5 C6 C7 -179.6(10) . . . . ?
C1 C6 C7 N1 1.9(14) . . . . ?
C5 C6 C7 N1 -177.4(10) . . . . ?
C1 C6 C7 O1 179.0(10) . . . . ?
C5 C6 C7 O1 -0.3(16) . . . . ?
N1 C8 C9 O2 76.0(18) . . . . ?
C15 C10 C11 C12 1.4(15) . . . . ?
O2 C10 C11 C12 177.5(9) . . . . ?
C15 C10 C11 C46 -172.2(9) . . . . ?
O2 C10 C11 C46 3.9(14) . . . . ?
C10 C11 C12 C13 -0.9(16) . . . . ?
C46 C11 C12 C13 172.8(10) . . . . ?
C11 C12 C13 C14 -0.7(16) . . . . ?
C11 C12 C13 C47 179.1(11) . . . . ?
C12 C13 C14 C15 1.8(16) . . . . ?
C47 C13 C14 C15 -178.0(11) . . . . ?
C13 C14 C15 C10 -1.3(16) . . . . ?
C13 C14 C15 C16 -176.8(9) . . . . ?
O2 C10 C15 C14 -176.4(9) . . . . ?
C11 C10 C15 C14 -0.3(15) . . . . ?
O2 C10 C15 C16 -1.0(14) . . . . ?
C11 C10 C15 C16 175.0(8) . . . . ?
C14 C15 C16 C17 64.5(12) . . . . ?
C10 C15 C16 C17 -110.9(10) . . . . ?
C15 C16 C17 C18 -105.7(10) . . . . ?
C15 C16 C17 C22 71.0(12) . . . . ?
C22 C17 C18 C19 -1.5(15) . . . . ?
C16 C17 C18 C19 175.3(9) . . . . ?
C17 C18 C19 C20 0.3(15) . . . . ?
C17 C18 C19 C51 -178.2(10) . . . . ?
C18 C19 C20 C21 -0.4(15) . . . . ?
C51 C19 C20 C21 178.1(10) . . . . ?
C19 C20 C21 C22 1.7(15) . . . . ?
C19 C20 C21 C23 -176.9(9) . . . . ?
C20 C21 C22 O3 179.4(8) . . . . ?
C23 C21 C22 O3 -2.0(13) . . . . ?
C20 C21 C22 C17 -3.0(14) . . . . ?
C23 C21 C22 C17 175.7(9) . . . . ?
C18 C17 C22 C21 2.9(14) . . . . ?
C16 C17 C22 C21 -173.9(9) . . . . ?
C18 C17 C22 O3 -179.4(8) . . . . ?
C16 C17 C22 O3 3.9(13) . . . . ?
C22 C21 C23 C24 -74.8(11) . . . . ?
C20 C21 C23 C24 103.8(10) . . . . ?
C21 C23 C24 C25 -62.2(12) . . . . ?
C21 C23 C24 C29 114.2(10) . . . . ?
C29 C24 C25 C26 -3.2(16) . . . . ?
C23 C24 C25 C26 173.4(10) . . . . ?
C24 C25 C26 C27 0.0(17) . . . . ?
C24 C25 C26 C55 -177.1(11) . . . . ?
C25 C26 C27 C28 1.2(16) . . . . ?
C55 C26 C27 C28 178.4(11) . . . . ?
C26 C27 C28 C29 0.8(16) . . . . ?
C26 C27 C28 C39 -177.4(9) . . . . ?
C27 C28 C29 C24 -4.2(15) . . . . ?
C39 C28 C29 C24 174.0(9) . . . . ?
C27 C28 C29 O4 -176.6(9) . . . . ?
C39 C28 C29 O4 1.5(14) . . . . ?
C25 C24 C29 C28 5.3(15) . . . . ?
C23 C24 C29 C28 -171.3(9) . . . . ?
C25 C24 C29 O4 177.7(9) . . . . ?
C23 C24 C29 O4 1.2(15) . . . . ?
O4 C30 C31 N2 73(2) . . . . ?
N2 C32 C33 C38 0.8(14) . . . . ?
O5 C32 C33 C38 179.5(10) . . . . ?
N2 C32 C33 C34 -177.4(11) . . . . ?
O5 C32 C33 C34 1.4(17) . . . . ?
C38 C33 C34 C35 0.9(16) . . . . ?
C32 C33 C34 C35 179.0(10) . . . . ?
C33 C34 C35 C36 -0.2(17) . . . . ?
C34 C35 C36 C37 0.5(18) . . . . ?
C35 C36 C37 C38 -1.4(16) . . . . ?
C34 C33 C38 C37 -1.8(14) . . . . ?
C32 C33 C38 C37 179.8(9) . . . . ?
C34 C33 C38 Se2 179.0(8) . . . . ?
C32 C33 C38 Se2 0.6(11) . . . . ?
C36 C37 C38 C33 2.1(14) . . . . ?
C36 C37 C38 Se2 -178.9(8) . . . . ?
C29 C28 C39 C40 -113.7(10) . . . . ?
C27 C28 C39 C40 64.5(12) . . . . ?
C28 C39 C40 C41 -106.6(10) . . . . ?
C28 C39 C40 C45 71.0(11) . . . . ?
C45 C40 C41 C42 -2.2(14) . . . . ?
C39 C40 C41 C42 175.5(9) . . . . ?
C40 C41 C42 C43 1.1(14) . . . . ?
C40 C41 C42 C59 179.6(9) . . . . ?
C41 C42 C43 C44 0.2(14) . . . . ?
C59 C42 C43 C44 -178.2(9) . . . . ?
C42 C43 C44 C45 -0.4(14) . . . . ?
C42 C43 C44 C46 -176.3(9) . . . . ?
C43 C44 C45 O6 -179.7(8) . . . . ?
C46 C44 C45 O6 -3.7(13) . . . . ?
C43 C44 C45 C40 -0.7(13) . . . . ?
C46 C44 C45 C40 175.3(8) . . . . ?
C41 C40 C45 O6 -179.1(8) . . . . ?
C39 C40 C45 O6 3.3(13) . . . . ?
C41 C40 C45 C44 2.0(13) . . . . ?
C39 C40 C45 C44 -175.7(8) . . . . ?
C12 C11 C46 C44 -61.9(13) . . . . ?
C10 C11 C46 C44 111.7(10) . . . . ?
C43 C44 C46 C11 102.3(10) . . . . ?
C45 C44 C46 C11 -73.6(12) . . . . ?
C14 C13 C47 C50' -152.5(15) . . . . ?
C12 C13 C47 C50' 27.7(19) . . . . ?
C14 C13 C47 C49 3(3) . . . . ?
C12 C13 C47 C49 -176(2) . . . . ?
C14 C13 C47 C48 133(3) . . . . ?
C12 C13 C47 C48 -46(3) . . . . ?
C14 C13 C47 C49' -28.8(18) . . . . ?
C12 C13 C47 C49' 151.4(14) . . . . ?
C14 C13 C47 C48' 85.2(16) . . . . ?
C12 C13 C47 C48' -94.7(15) . . . . ?
C14 C13 C47 C50 -114(2) . . . . ?
C12 C13 C47 C50 66(2) . . . . ?
C18 C19 C51 C53 -54(3) . . . . ?
C20 C19 C51 C53 128(3) . . . . ?
C18 C19 C51 C54' 154.0(15) . . . . ?
C20 C19 C51 C54' -24.4(18) . . . . ?
C18 C19 C51 C52' 28.1(19) . . . . ?
C20 C19 C51 C52' -150.2(17) . . . . ?
C18 C19 C51 C54 -179(3) . . . . ?
C20 C19 C51 C54 3(3) . . . . ?
C18 C19 C51 C52 65(3) . . . . ?
C20 C19 C51 C52 -113(3) . . . . ?
C18 C19 C51 C53' -88.5(14) . . . . ?
C20 C19 C51 C53' 93.1(15) . . . . ?
C25 C26 C55 C58' 179(2) . . . . ?
C27 C26 C55 C58' 2(2) . . . . ?
C25 C26 C55 C56 19(2) . . . . ?
C27 C26 C55 C56 -158.0(17) . . . . ?
C25 C26 C55 C58 143.3(18) . . . . ?
C27 C26 C55 C58 -34(2) . . . . ?
C25 C26 C55 C57' -53(2) . . . . ?
C27 C26 C55 C57' 129(2) . . . . ?
C25 C26 C55 C57 -100.2(19) . . . . ?
C27 C26 C55 C57 82.7(19) . . . . ?
C25 C26 C55 C56' 60(2) . . . . ?
C27 C26 C55 C56' -117(2) . . . . ?
C41 C42 C59 C61 -65(2) . . . . ?
C43 C42 C59 C61 114(2) . . . . ?
C41 C42 C59 C62' 152.7(15) . . . . ?
C43 C42 C59 C62' -28.9(18) . . . . ?
C41 C42 C59 C60' 24.8(19) . . . . ?
C43 C42 C59 C60' -156.8(17) . . . . ?
C41 C42 C59 C60 59(2) . . . . ?
C43 C42 C59 C60 -122.6(19) . . . . ?
C41 C42 C59 C62 172.7(18) . . . . ?
C43 C42 C59 C62 -9(2) . . . . ?
C41 C42 C59 C61' -90.5(14) . . . . ?
C43 C42 C59 C61' 87.8(16) . . . . ?
O1 C7 N1 C8 0.5(19) . . . . ?
C6 C7 N1 C8 177.4(10) . . . . ?
O1 C7 N1 Se1 -178.7(9) . . . . ?
C6 C7 N1 Se1 -1.8(13) . . . . ?
C9 C8 N1 C7 152.1(12) . . . . ?
C9 C8 N1 Se1 -28.7(16) . . . . ?
O5 C32 N2 C31 1(2) . . . . ?
C33 C32 N2 C31 -179.9(10) . . . . ?
O5 C32 N2 Se2 179.4(9) . . . . ?
C33 C32 N2 Se2 -1.9(13) . . . . ?
C30 C31 N2 C32 151.1(13) . . . . ?
C30 C31 N2 Se2 -27.0(17) . . . . ?
C15 C10 O2 C9 -108.2(11) . . . . ?
C11 C10 O2 C9 75.7(12) . . . . ?
C8 C9 O2 C10 88.9(15) . . . . ?
C28 C29 O4 C30 -109.9(11) . . . . ?
C24 C29 O4 C30 77.4(12) . . . . ?
C31 C30 O4 C29 92.0(15) . . . . ?
